data_2224128
loop_
_publ_author_name
'Fatima, Ismat'
'Munawar, Munawar Ali'
'Khan, Misbahul Ain'
'Nadeem, Sohail'
'Amjad, Rana'

_publ_section_title
;
 6-Benzylsulfanyl-9<i>H</i>-purine
;
_journal_coeditor_code BT5117
_journal_issue 12
_journal_name_full 'Acta Crystallographica Section E'
_journal_page_first o2994
_journal_paper_doi 10.1107/S1600536809045140
_journal_volume 65
_journal_year 2009
_chemical_formula_iupac 'C12 H10 N4 S'
_chemical_formula_moiety 'C12 H10 N4 S'
_chemical_formula_sum 'C12 H10 N4 S'
_chemical_formula_weight 242.30
_chemical_name_systematic
;
6-Benzylsulfanyl-9<i>H</i>-purine
;
_space_group_IT_number 19
_symmetry_cell_setting orthorhombic
_symmetry_space_group_name_Hall 'P 2ac 2ab'
_symmetry_space_group_name_H-M 'P 21 21 21'
_atom_sites_solution_hydrogens geom
_atom_sites_solution_primary direct
_atom_sites_solution_secondary difmap
_audit_creation_method SHELXL-97
_cell_angle_alpha 90.00
_cell_angle_beta 90.00
_cell_angle_gamma 90.00
_cell_formula_units_Z 4
_cell_length_a 5.5717(3)
_cell_length_b 9.4733(4)
_cell_length_c 22.4656(14)
_cell_measurement_reflns_used 2230
_cell_measurement_temperature 296(2)
_cell_measurement_theta_max 24.75
_cell_measurement_theta_min 2.33
_cell_volume 1185.79(11)
_computing_cell_refinement 'SAINT (Bruker, 2007)'
_computing_data_collection 'APEX2 (Bruker, 2007)'
_computing_data_reduction 'SAINT (Bruker, 2007)'
_computing_molecular_graphics 'ORTEP-3 for Windows (Farrugia, 1997) and PLATON (Spek, 2009)'
_computing_publication_material
;
WinGX (Farrugia, 1999) and PLATON (Spek, 2009)
;
_computing_structure_refinement 'SHELXL97 (Sheldrick, 2008)'
_computing_structure_solution 'SHELXS97 (Sheldrick, 2008)'
_diffrn_ambient_temperature 296(2)
_diffrn_measured_fraction_theta_full 0.997
_diffrn_measured_fraction_theta_max 0.997
_diffrn_measurement_device_type 'Bruker Kappa APEXII CCD'
_diffrn_measurement_method '\f and \w'
_diffrn_radiation_monochromator graphite
_diffrn_radiation_source 'fine-focus sealed tube'
_diffrn_radiation_type MoK\a
_diffrn_radiation_wavelength 0.71073
_diffrn_reflns_av_R_equivalents 0.0318
_diffrn_reflns_av_sigmaI/netI 0.0449
_diffrn_reflns_limit_h_max 6
_diffrn_reflns_limit_h_min -7
_diffrn_reflns_limit_k_max 12
_diffrn_reflns_limit_k_min -12
_diffrn_reflns_limit_l_max 29
_diffrn_reflns_limit_l_min -28
_diffrn_reflns_number 7941
_diffrn_reflns_theta_full 28.27
_diffrn_reflns_theta_max 28.27
_diffrn_reflns_theta_min 2.33
_diffrn_standards_number 0
_exptl_absorpt_coefficient_mu 0.255
_exptl_absorpt_correction_T_max 0.9775
_exptl_absorpt_correction_T_min 0.9298
_exptl_absorpt_correction_type multi-scan
_exptl_absorpt_process_details '(SADABS; Bruker, 2007)'
_exptl_crystal_colour red
_exptl_crystal_density_diffrn 1.357
_exptl_crystal_density_method 'not measured'
_exptl_crystal_description needle
_exptl_crystal_F_000 504
_exptl_crystal_size_max 0.29
_exptl_crystal_size_mid 0.12
_exptl_crystal_size_min 0.09
_refine_diff_density_max 0.168
_refine_diff_density_min -0.165
_refine_ls_abs_structure_details 'Flack (1983), 1207 Friedel pairs'
_refine_ls_abs_structure_Flack -0.09(8)
_refine_ls_extinction_method none
_refine_ls_goodness_of_fit_ref 0.983
_refine_ls_hydrogen_treatment mixed
_refine_ls_matrix_type full
_refine_ls_number_parameters 157
_refine_ls_number_reflns 2941
_refine_ls_number_restraints 0
_refine_ls_restrained_S_all 0.983
_refine_ls_R_factor_all 0.0661
_refine_ls_R_factor_gt 0.0400
_refine_ls_shift/su_max 0.000
_refine_ls_shift/su_mean 0.000
_refine_ls_structure_factor_coef Fsqd
_refine_ls_weighting_details 'calc w=1/[\s^2^(Fo^2^)+(0.0419P)^2^] where P=(Fo^2^+2Fc^2^)/3'
_refine_ls_weighting_scheme calc
_refine_ls_wR_factor_gt 0.0789
_refine_ls_wR_factor_ref 0.0879
_reflns_number_gt 2102
_reflns_number_total 2941
_reflns_threshold_expression I>2\s(I)
_cod_data_source_file bt5117.cif
_cod_data_source_block I
_cod_depositor_comments
;
The following automatic conversions were performed:
'_symmetry_cell_setting' value 'Orthorhombic' changed to 'orthorhombic'
according to '/home/saulius/struct/CIF-dictionaries/cif_core.dic'
dictionary named 'cif_core.dic' version 2.4.1 from
2010-06-29.

'_refine_ls_hydrogen_treatment' value 'Mixed' changed to
'mixed' according to '/home/saulius/struct/CIF-dictionaries/cif_core.dic'
dictionary named 'cif_core.dic' version 2.4.1 from 2010-06-29.

Automatic conversion script
Id: cif_fix_enum 1527 2010-12-29 10:47:43Z saulius 

The following automatic conversions were performed:

'_symmetry_cell_setting' value 'Orthorhombic' changed to
'orthorhombic' according to
/home/saulius/struct/CIF-dictionaries/cif_core.dic dictionary named
'cif_core.dic' version 2.4.1 from
2010-06-29.

'_refine_ls_hydrogen_treatment' value 'Mixed' changed to
'mixed' according to
/home/saulius/struct/CIF-dictionaries/cif_core.dic dictionary named
'cif_core.dic' version 2.4.1 from 2010-06-29.

Automatic conversion script
Id: cif_fix_values 1715 2011-07-08 13:25:40Z adriana 
;
_cod_database_code 2224128
_cod_database_fobs_code 2224128

loop_
_symmetry_equiv_pos_as_xyz
'x, y, z'
'-x+1/2, -y, z+1/2'
'-x, y+1/2, -z+1/2'
'x+1/2, -y+1/2, -z'

loop_
_atom_site_type_symbol
_atom_site_label
_atom_site_fract_x
_atom_site_fract_y
_atom_site_fract_z
_atom_site_U_iso_or_equiv
_atom_site_adp_type
_atom_site_calc_flag
_atom_site_refinement_flags
_atom_site_occupancy
_atom_site_disorder_assembly
_atom_site_disorder_group
S S1 0.47086(11) 0.20744(5) 0.15044(2) 0.05534(18) Uani d . 1 . .
N N1 0.3943(4) -0.07206(16) 0.13660(7) 0.0553(5) Uani d . 1 . .
N N2 0.6348(4) -0.25776(16) 0.18001(8) 0.0577(5) Uani d . 1 . .
N N3 0.9619(4) -0.16476(15) 0.23955(8) 0.0519(5) Uani d . 1 . .
H H3N 1.020(4) -0.2456(19) 0.2541(8) 0.062 Uiso d . 1 . .
N N4 0.8929(3) 0.06585(15) 0.22833(7) 0.0488(4) Uani d . 1 . .
C C1 0.7639(4) -0.15403(16) 0.20432(9) 0.0454(5) Uani d . 1 . .
C C2 0.7219(4) -0.01004(17) 0.19749(8) 0.0432(5) Uani d . 1 . .
C C3 0.5298(4) 0.02806(17) 0.16181(8) 0.0447(5) Uani d . 1 . .
C C4 0.4558(4) -0.2074(2) 0.14777(10) 0.0618(6) Uani d . 1 . .
H H4 0.3578 -0.2750 0.1302 0.074 Uiso calc R 1 . .
C C5 1.0294(4) -0.03046(17) 0.25248(10) 0.0530(5) Uani d . 1 . .
H H5 1.1608 -0.0090 0.2764 0.064 Uiso calc R 1 . .
C C6 0.2345(4) 0.2002(2) 0.09542(10) 0.0662(6) Uani d . 1 . .
H H6A 0.2763 0.1328 0.0646 0.079 Uiso calc R 1 . .
H H6B 0.0862 0.1694 0.1140 0.079 Uiso calc R 1 . .
C C7 0.2003(4) 0.3442(2) 0.06836(9) 0.0500(5) Uani d . 1 . .
C C8 0.3547(5) 0.3944(2) 0.02616(10) 0.0646(6) Uani d . 1 . .
H H8 0.4883 0.3409 0.0158 0.077 Uiso calc R 1 . .
C C9 0.3174(5) 0.5222(2) -0.00144(11) 0.0741(8) Uani d . 1 . .
H H9 0.4228 0.5532 -0.0307 0.089 Uiso calc R 1 . .
C C10 0.1270(6) 0.6027(2) 0.01415(12) 0.0708(7) Uani d . 1 . .
H H10 0.1011 0.6889 -0.0046 0.085 Uiso calc R 1 . .
C C11 -0.0261(5) 0.5576(3) 0.05709(12) 0.0780(7) Uani d . 1 . .
H H11 -0.1550 0.6139 0.0684 0.094 Uiso calc R 1 . .
C C12 0.0092(5) 0.4280(3) 0.08406(10) 0.0690(6) Uani d . 1 . .
H H12 -0.0976 0.3972 0.1131 0.083 Uiso calc R 1 . .

loop_
_atom_site_aniso_label
_atom_site_aniso_U_11
_atom_site_aniso_U_22
_atom_site_aniso_U_33
_atom_site_aniso_U_12
_atom_site_aniso_U_13
_atom_site_aniso_U_23
S1 0.0640(4) 0.0405(3) 0.0616(3) -0.0021(3) -0.0128(3) 0.0078(2)
N1 0.0659(12) 0.0470(9) 0.0530(11) -0.0109(9) -0.0074(9) 0.0019(8)
N2 0.0708(12) 0.0373(8) 0.0650(12) -0.0098(9) -0.0048(11) -0.0040(8)
N3 0.0602(12) 0.0309(7) 0.0647(11) 0.0005(8) -0.0058(10) 0.0064(7)
N4 0.0571(11) 0.0330(7) 0.0562(11) -0.0034(8) -0.0085(9) 0.0020(7)
C1 0.0582(14) 0.0303(9) 0.0478(11) -0.0028(9) 0.0053(10) 0.0011(8)
C2 0.0525(13) 0.0308(9) 0.0464(11) -0.0040(9) 0.0029(9) 0.0022(8)
C3 0.0526(12) 0.0386(9) 0.0431(11) -0.0025(9) 0.0044(10) 0.0049(8)
C4 0.0758(16) 0.0467(11) 0.0627(13) -0.0193(12) -0.0046(14) -0.0087(11)
C5 0.0587(14) 0.0378(9) 0.0625(13) -0.0042(10) -0.0083(12) 0.0024(9)
C6 0.0704(15) 0.0566(12) 0.0715(15) -0.0128(12) -0.0217(12) 0.0201(11)
C7 0.0496(13) 0.0480(11) 0.0525(13) -0.0036(10) -0.0095(10) 0.0048(10)
C8 0.0681(16) 0.0550(12) 0.0705(15) 0.0111(11) 0.0186(13) 0.0048(12)
C9 0.094(2) 0.0577(13) 0.0710(17) -0.0028(15) 0.0181(15) 0.0168(12)
C10 0.0819(19) 0.0491(12) 0.0814(18) 0.0038(13) -0.0133(16) 0.0103(13)
C11 0.0651(17) 0.0740(15) 0.0948(19) 0.0241(15) 0.0010(17) -0.0048(14)
C12 0.0568(15) 0.0833(15) 0.0668(15) -0.0018(15) 0.0091(13) 0.0148(12)

loop_
_atom_type_symbol
_atom_type_description
_atom_type_scat_dispersion_real
_atom_type_scat_dispersion_imag
_atom_type_scat_source
C C 0.0033 0.0016 'International Tables Vol C Tables 4.2.6.8 and 6.1.1.4'
H H 0.0000 0.0000 'International Tables Vol C Tables 4.2.6.8 and 6.1.1.4'
N N 0.0061 0.0033 'International Tables Vol C Tables 4.2.6.8 and 6.1.1.4'
S S 0.1246 0.1234 'International Tables Vol C Tables 4.2.6.8 and 6.1.1.4'

loop_
_geom_angle_atom_site_label_1
_geom_angle_atom_site_label_2
_geom_angle_atom_site_label_3
_geom_angle_site_symmetry_1
_geom_angle_site_symmetry_3
_geom_angle
_geom_angle_publ_flag
C3 S1 C6 . . 101.51(10) ?
C3 N1 C4 . . 116.80(18) ?
C4 N2 C1 . . 111.39(16) ?
C5 N3 C1 . . 106.18(16) ?
C5 N3 H3N . . 128.6(13) ?
C1 N3 H3N . . 124.8(14) ?
C5 N4 C2 . . 104.28(15) ?
N2 C1 N3 . . 128.28(17) ?
N2 C1 C2 . . 125.9(2) ?
N3 C1 C2 . . 105.86(16) ?
N4 C2 C3 . . 133.49(16) ?
N4 C2 C1 . . 109.82(18) ?
C3 C2 C1 . . 116.67(18) ?
N1 C3 C2 . . 119.75(16) ?
N1 C3 S1 . . 121.40(16) ?
C2 C3 S1 . . 118.85(14) ?
N2 C4 N1 . . 129.52(19) ?
N2 C4 H4 . . 115.2 ?
N1 C4 H4 . . 115.2 ?
N4 C5 N3 . . 113.9(2) ?
N4 C5 H5 . . 123.1 ?
N3 C5 H5 . . 123.1 ?
C7 C6 S1 . . 109.51(15) ?
C7 C6 H6A . . 109.8 ?
S1 C6 H6A . . 109.8 ?
C7 C6 H6B . . 109.8 ?
S1 C6 H6B . . 109.8 ?
H6A C6 H6B . . 108.2 ?
C8 C7 C12 . . 117.73(19) ?
C8 C7 C6 . . 121.1(2) ?
C12 C7 C6 . . 121.2(2) ?
C7 C8 C9 . . 121.6(2) ?
C7 C8 H8 . . 119.2 ?
C9 C8 H8 . . 119.2 ?
C10 C9 C8 . . 119.9(2) ?
C10 C9 H9 . . 120.1 ?
C8 C9 H9 . . 120.1 ?
C9 C10 C11 . . 120.0(2) ?
C9 C10 H10 . . 120.0 ?
C11 C10 H10 . . 120.0 ?
C10 C11 C12 . . 120.1(2) ?
C10 C11 H11 . . 120.0 ?
C12 C11 H11 . . 120.0 ?
C7 C12 C11 . . 120.7(2) ?
C7 C12 H12 . . 119.7 ?
C11 C12 H12 . . 119.7 ?

loop_
_geom_bond_atom_site_label_1
_geom_bond_atom_site_label_2
_geom_bond_site_symmetry_2
_geom_bond_distance
_geom_bond_publ_flag
S1 C3 . 1.7495(17) ?
S1 C6 . 1.808(2) ?
N1 C3 . 1.338(2) ?
N1 C4 . 1.350(3) ?
N2 C4 . 1.322(3) ?
N2 C1 . 1.334(2) ?
N3 C5 . 1.358(2) ?
N3 C1 . 1.362(3) ?
N3 H3N . 0.894(19) ?
N4 C5 . 1.306(2) ?
N4 C2 . 1.380(2) ?
C1 C2 . 1.392(2) ?
C2 C3 . 1.385(3) ?
C4 H4 . 0.9300 ?
C5 H5 . 0.9300 ?
C6 C7 . 1.506(3) ?
C6 H6A . 0.9700 ?
C6 H6B . 0.9700 ?
C7 C8 . 1.366(3) ?
C7 C12 . 1.374(3) ?
C8 C9 . 1.376(3) ?
C8 H8 . 0.9300 ?
C9 C10 . 1.352(4) ?
C9 H9 . 0.9300 ?
C10 C11 . 1.357(4) ?
C10 H10 . 0.9300 ?
C11 C12 . 1.383(3) ?
C11 H11 . 0.9300 ?
C12 H12 . 0.9300 ?

loop_
_geom_hbond_atom_site_label_D
_geom_hbond_atom_site_label_H
_geom_hbond_atom_site_label_A
_geom_hbond_site_symmetry_A
_geom_hbond_distance_DH
_geom_hbond_distance_HA
_geom_hbond_distance_DA
_geom_hbond_angle_DHA
N3 H3N N4 3_745 0.894(19) 1.892(19) 2.773(2) 167.9(18)

loop_
_geom_torsion_atom_site_label_1
_geom_torsion_atom_site_label_2
_geom_torsion_atom_site_label_3
_geom_torsion_atom_site_label_4
_geom_torsion_site_symmetry_1
_geom_torsion_site_symmetry_2
_geom_torsion_site_symmetry_3
_geom_torsion_site_symmetry_4
_geom_torsion
_geom_torsion_publ_flag
C4 N2 C1 N3 . . . . -179.25(19) ?
C4 N2 C1 C2 . . . . -0.2(3) ?
C5 N3 C1 N2 . . . . 179.4(2) ?
C5 N3 C1 C2 . . . . 0.2(2) ?
C5 N4 C2 C3 . . . . -178.5(2) ?
C5 N4 C2 C1 . . . . -0.2(2) ?
N2 C1 C2 N4 . . . . -179.20(19) ?
N3 C1 C2 N4 . . . . 0.0(2) ?
N2 C1 C2 C3 . . . . -0.6(3) ?
N3 C1 C2 C3 . . . . 178.62(17) ?
C4 N1 C3 C2 . . . . -0.2(3) ?
C4 N1 C3 S1 . . . . 179.49(15) ?
N4 C2 C3 N1 . . . . 179.0(2) ?
C1 C2 C3 N1 . . . . 0.8(3) ?
N4 C2 C3 S1 . . . . -0.7(3) ?
C1 C2 C3 S1 . . . . -178.90(15) ?
C6 S1 C3 N1 . . . . -6.23(19) ?
C6 S1 C3 C2 . . . . 173.43(16) ?
C1 N2 C4 N1 . . . . 1.0(3) ?
C3 N1 C4 N2 . . . . -0.8(3) ?
C2 N4 C5 N3 . . . . 0.4(2) ?
C1 N3 C5 N4 . . . . -0.4(2) ?
C3 S1 C6 C7 . . . . -165.98(17) ?
S1 C6 C7 C8 . . . . 77.9(2) ?
S1 C6 C7 C12 . . . . -103.9(2) ?
C12 C7 C8 C9 . . . . -2.2(4) ?
C6 C7 C8 C9 . . . . 176.1(2) ?
C7 C8 C9 C10 . . . . 1.6(4) ?
C8 C9 C10 C11 . . . . 0.3(4) ?
C9 C10 C11 C12 . . . . -1.4(4) ?
C8 C7 C12 C11 . . . . 1.0(4) ?
C6 C7 C12 C11 . . . . -177.3(2) ?
C10 C11 C12 C7 . . . . 0.8(4) ?

loop_
_cod_related_entry_id
_cod_related_entry_database
_cod_related_entry_code
1 ChemSpider 84458
